data_1569370
loop_
_publ_author_name
'Wu, Yimin'
'Liu, Xiaoyu'
'Liu, Junjie'
'Yang, Ge'
'Han, Songyan'
'Yang, Dezhi'
'Cao, Xiaosong'
'Ma, Dongge'
'Bin, Zhengyang'
'You, Jingsong'

_publ_section_title
;
 Geometry engineering of a multiple resonance core <i>via</i> a
 phenyl-embedded strategy toward highly efficient narrowband blue OLEDs.
;
_journal_issue 9
_journal_name_full 'Materials horizons'
_journal_page_first 3785
_journal_page_last 3790
_journal_paper_doi 10.1039/d3mh00617d
_journal_volume 10
_journal_year 2023
_chemical_formula_moiety 'C30 H23 N O4'
_chemical_formula_sum 'C30 H23 N O4'
_chemical_formula_weight 461.49
_space_group_crystal_system monoclinic
_space_group_IT_number 15
_space_group_name_Hall '-C 2yc'
_space_group_name_H-M_alt 'C 1 2/c 1'
_atom_sites_solution_hydrogens geom
_atom_sites_solution_primary dual
_audit_creation_date 2023-03-17
_audit_creation_method
;
Olex2 1.3
(compiled 2020.11.12 svn.r5f609507 for OlexSys, GUI svn.r6408)
;
_audit_update_record
;
2023-03-17 deposited with the CCDC.	2023-06-28 downloaded from the CCDC.
;
_cell_angle_alpha 90
_cell_angle_beta 120.406(3)
_cell_angle_gamma 90
_cell_formula_units_Z 4
_cell_length_a 14.7721(8)
_cell_length_b 14.0494(8)
_cell_length_c 12.9393(7)
_cell_measurement_reflns_used 6657
_cell_measurement_temperature 197(2)
_cell_measurement_theta_max 27.178
_cell_measurement_theta_min 2.244
_cell_volume 2316.1(2)
_computing_cell_refinement 'SAINT V8.40B (?, 2016)'
_computing_data_reduction 'SAINT V8.40B (?, 2016)'
_computing_molecular_graphics 'Olex2 1.3 (Dolomanov et al., 2009)'
_computing_publication_material 'Olex2 1.3 (Dolomanov et al., 2009)'
_computing_structure_refinement 'SHELXL 2014/7 (Sheldrick, 2015)'
_computing_structure_solution 'SHELXT 2018/2 (Sheldrick, 2018)'
_diffrn_ambient_temperature 197.0
_diffrn_measured_fraction_theta_full 0.999
_diffrn_measured_fraction_theta_max 0.996
_diffrn_measurement_device_type 'Bruker APEX-II CCD'
_diffrn_measurement_method '\f and \w scans'
_diffrn_radiation_type MoK\a
_diffrn_radiation_wavelength 0.71073
_diffrn_reflns_av_R_equivalents 0.0638
_diffrn_reflns_av_unetI/netI 0.0329
_diffrn_reflns_Laue_measured_fraction_full 0.999
_diffrn_reflns_Laue_measured_fraction_max 0.996
_diffrn_reflns_limit_h_max 19
_diffrn_reflns_limit_h_min -19
_diffrn_reflns_limit_k_max 18
_diffrn_reflns_limit_k_min -18
_diffrn_reflns_limit_l_max 16
_diffrn_reflns_limit_l_min -16
_diffrn_reflns_number 27302
_diffrn_reflns_point_group_measured_fraction_full 0.999
_diffrn_reflns_point_group_measured_fraction_max 0.996
_diffrn_reflns_theta_full 25.242
_diffrn_reflns_theta_max 27.521
_diffrn_reflns_theta_min 2.158
_diffrn_source_current 1.4
_diffrn_source_power 0.07
_diffrn_source_voltage 50.0
_diffrn_standards_number 0
_exptl_absorpt_coefficient_mu 0.088
_exptl_absorpt_correction_T_max 0.7456
_exptl_absorpt_correction_T_min 0.6705
_exptl_absorpt_correction_type multi-scan
_exptl_absorpt_process_details
;
SADABS-2016/2 (Bruker,2016/2) was used for absorption correction.
wR2(int) was 0.1080 before and 0.0595 after correction.
The Ratio of minimum to maximum transmission is 0.8993.
The \l/2 correction factor is Not present.
;
_exptl_crystal_colour 'clear light orange'
_exptl_crystal_colour_lustre clear
_exptl_crystal_colour_modifier light
_exptl_crystal_colour_primary orange
_exptl_crystal_density_diffrn 1.324
_exptl_crystal_description block
_exptl_crystal_F_000 968
_exptl_crystal_size_max 0.41
_exptl_crystal_size_mid 0.3
_exptl_crystal_size_min 0.21
_refine_diff_density_max 0.175
_refine_diff_density_min -0.191
_refine_diff_density_rms 0.040
_refine_ls_extinction_method none
_refine_ls_goodness_of_fit_ref 1.048
_refine_ls_hydrogen_treatment constr
_refine_ls_matrix_type full
_refine_ls_number_parameters 161
_refine_ls_number_reflns 2655
_refine_ls_number_restraints 0
_refine_ls_restrained_S_all 1.048
_refine_ls_R_factor_all 0.0586
_refine_ls_R_factor_gt 0.0392
_refine_ls_shift/su_max 0.000
_refine_ls_shift/su_mean 0.000
_refine_ls_structure_factor_coef Fsqd
_refine_ls_weighting_details 'w=1/[\s^2^(Fo^2^)+(0.0469P)^2^+0.9397P] where P=(Fo^2^+2Fc^2^)/3'
_refine_ls_weighting_scheme calc
_refine_ls_wR_factor_gt 0.0939
_refine_ls_wR_factor_ref 0.1024
_reflns_Friedel_coverage 0.000
_reflns_number_gt 2015
_reflns_number_total 2655
_reflns_threshold_expression 'I > 2\s(I)'
_cod_data_source_file d3mh00617d2.cif
_cod_data_source_block mo_wym_5563_0ma_a
_cod_depositor_comments 'Adding full bibliography for 1569367--1569372.cif.'
_cod_database_code 1569370
_shelx_shelxl_version_number 2014/7
_shelx_space_group_comment
;
The symmetry employed for this shelxl refinement is uniquely defined
by the following loop, which should always be used as a source of
symmetry information in preference to the above space-group names.
They are only intended as comments.
;
_shelx_estimated_absorpt_t_max 0.982
_shelx_estimated_absorpt_t_min 0.965
_olex2_refinement_description
;
1. Fixed Uiso
 At 1.2 times of:
  All C(H) groups
 At 1.5 times of:
  All C(H,H,H) groups
2.a Aromatic/amide H refined with riding coordinates:
 C1(H1), C2(H2), C9(H9), C10(H10), C11(H11), C12(H12), C14(H14), C15(H15),
 C16(H16)
2.b Idealised Me refined as rotating group:
 C6(H6A,H6B,H6C)
;
_olex2_submission_special_instructions 'No special instructions were received'

loop_
_space_group_symop_operation_xyz
'x, y, z'
'-x, y, -z+1/2'
'x+1/2, y+1/2, z'
'-x+1/2, y+1/2, -z+1/2'
'-x, -y, -z'
'x, -y, z-1/2'
'-x+1/2, -y+1/2, -z'
'x+1/2, -y+1/2, z-1/2'

loop_
_atom_site_label
_atom_site_type_symbol
_atom_site_fract_x
_atom_site_fract_y
_atom_site_fract_z
_atom_site_U_iso_or_equiv
_atom_site_adp_type
_atom_site_occupancy
_atom_site_site_symmetry_order
_atom_site_calc_flag
_atom_site_refinement_flags_posn
_atom_site_refinement_flags_adp
_atom_site_refinement_flags_occupancy
_atom_site_disorder_assembly
_atom_site_disorder_group
O1 O 0.36808(7) 0.59986(7) 0.84391(8) 0.0341(2) Uani 1 1 d . . . . .
O2 O 0.40696(8) 0.75004(7) 0.82230(9) 0.0439(3) Uani 1 1 d . . . . .
N1 N 0.5000 0.50908(10) 0.7500 0.0240(3) Uani 1 2 d S T P . .
C1 C 0.90008(11) 0.49188(11) 1.03631(14) 0.0428(4) Uani 1 1 d . . . . .
H1 H 0.9725 0.4757 1.0785 0.051 Uiso 1 1 calc R U . . .
C2 C 0.86365(11) 0.56073(11) 1.07936(12) 0.0395(3) Uani 1 1 d . . . . .
H2 H 0.9113 0.5933 1.1509 0.047 Uiso 1 1 calc R U . . .
C3 C 0.75549(10) 0.58493(9) 1.01928(11) 0.0307(3) Uani 1 1 d . . . . .
C4 C 0.68394(9) 0.53502(8) 0.91290(10) 0.0261(3) Uani 1 1 d . . . . .
C5 C 0.57429(9) 0.55959(8) 0.85435(10) 0.0235(3) Uani 1 1 d . . . . .
C6 C 0.26192(11) 0.63035(12) 0.80650(14) 0.0471(4) Uani 1 1 d . . . . .
H6A H 0.2272 0.6519 0.7231 0.071 Uiso 1 1 calc R U . . .
H6B H 0.2643 0.6827 0.8578 0.071 Uiso 1 1 calc R U . . .
H6C H 0.2226 0.5769 0.8134 0.071 Uiso 1 1 calc R U . . .
C7 C 0.43254(10) 0.66800(9) 0.84765(10) 0.0278(3) Uani 1 1 d . . . . .
C8 C 0.54311(9) 0.63427(8) 0.89841(10) 0.0255(3) Uani 1 1 d . . . . .
C9 C 0.61709(10) 0.68634(9) 0.99999(11) 0.0320(3) Uani 1 1 d . . . . .
H9 H 0.5947 0.7401 1.0257 0.038 Uiso 1 1 calc R U . . .
C10 C 0.71947(10) 0.66028(10) 1.06092(11) 0.0353(3) Uani 1 1 d . . . . .
H10 H 0.7673 0.6931 1.1322 0.042 Uiso 1 1 calc R U . . .
C11 C 0.72583(10) 0.46533(9) 0.86904(12) 0.0331(3) Uani 1 1 d . . . . .
H11 H 0.6802 0.4327 0.7967 0.040 Uiso 1 1 calc R U . . .
C12 C 0.83061(11) 0.44441(10) 0.92904(13) 0.0402(3) Uani 1 1 d . . . . .
H12 H 0.8568 0.3974 0.8981 0.048 Uiso 1 1 calc R U . . .
C13 C 0.5000 0.40806(12) 0.7500 0.0255(4) Uani 1 2 d S T P . .
C14 C 0.53194(10) 0.35792(9) 0.85565(11) 0.0310(3) Uani 1 1 d . . . . .
H14 H 0.5527 0.3914 0.9281 0.037 Uiso 1 1 calc R U . . .
C15 C 0.53355(12) 0.25941(9) 0.85552(12) 0.0373(3) Uani 1 1 d . . . . .
H15 H 0.5579 0.2257 0.9285 0.045 Uiso 1 1 calc R U . . .
C16 C 0.5000 0.20970(14) 0.7500 0.0392(5) Uani 1 2 d S T P . .
H16 H 0.5000 0.1421 0.7500 0.047 Uiso 1 2 calc R U P . .

loop_
_atom_site_aniso_label
_atom_site_aniso_U_11
_atom_site_aniso_U_22
_atom_site_aniso_U_33
_atom_site_aniso_U_23
_atom_site_aniso_U_13
_atom_site_aniso_U_12
O1 0.0267(5) 0.0427(6) 0.0330(5) 0.0025(4) 0.0151(4) 0.0025(4)
O2 0.0416(6) 0.0337(6) 0.0480(6) 0.0028(4) 0.0164(5) 0.0111(4)
N1 0.0261(7) 0.0223(7) 0.0191(6) 0.000 0.0082(6) 0.000
C1 0.0249(7) 0.0478(9) 0.0498(9) 0.0155(7) 0.0145(6) 0.0062(6)
C2 0.0270(7) 0.0456(8) 0.0346(7) 0.0053(6) 0.0072(6) -0.0039(6)
C3 0.0270(6) 0.0329(7) 0.0264(6) 0.0036(5) 0.0092(5) -0.0025(5)
C4 0.0257(6) 0.0255(6) 0.0248(6) 0.0034(5) 0.0111(5) 0.0001(5)
C5 0.0256(6) 0.0237(6) 0.0185(5) 0.0020(4) 0.0091(5) -0.0011(5)
C6 0.0298(7) 0.0648(11) 0.0479(9) 0.0001(8) 0.0205(7) 0.0053(7)
C7 0.0301(7) 0.0318(7) 0.0194(5) -0.0022(5) 0.0110(5) 0.0029(5)
C8 0.0281(6) 0.0260(6) 0.0208(5) 0.0014(5) 0.0113(5) 0.0004(5)
C9 0.0353(7) 0.0312(7) 0.0282(6) -0.0069(5) 0.0152(6) -0.0023(5)
C10 0.0312(7) 0.0400(8) 0.0267(6) -0.0075(6) 0.0088(5) -0.0082(6)
C11 0.0331(7) 0.0302(7) 0.0354(7) 0.0021(5) 0.0170(6) 0.0030(5)
C12 0.0363(8) 0.0365(8) 0.0510(9) 0.0088(6) 0.0246(7) 0.0094(6)
C13 0.0259(9) 0.0243(9) 0.0260(8) 0.000 0.0130(7) 0.000
C14 0.0388(7) 0.0291(7) 0.0253(6) 0.0006(5) 0.0164(5) -0.0002(5)
C15 0.0488(8) 0.0304(7) 0.0345(7) 0.0082(6) 0.0223(7) 0.0039(6)
C16 0.0524(12) 0.0236(9) 0.0467(11) 0.000 0.0288(10) 0.000

loop_
_atom_type_symbol
_atom_type_description
_atom_type_scat_dispersion_real
_atom_type_scat_dispersion_imag
_atom_type_scat_source
C C 0.0033 0.0016 'International Tables Vol C Tables 4.2.6.8 and 6.1.1.4'
H H 0.0000 0.0000 'International Tables Vol C Tables 4.2.6.8 and 6.1.1.4'
N N 0.0061 0.0033 'International Tables Vol C Tables 4.2.6.8 and 6.1.1.4'
O O 0.0106 0.0060 'International Tables Vol C Tables 4.2.6.8 and 6.1.1.4'

loop_
_geom_angle_atom_site_label_1
_geom_angle_atom_site_label_2
_geom_angle_atom_site_label_3
_geom_angle
_geom_angle_site_symmetry_1
_geom_angle_site_symmetry_3
_geom_angle_publ_flag
C7 O1 C6 115.53(11) . . ?
C5 N1 C5 120.27(13) 2_656 . ?
C13 N1 C5 119.86(7) . . ?
C13 N1 C5 119.86(7) . 2_656 ?
C2 C1 H1 120.0 . . ?
C2 C1 C12 120.00(13) . . ?
C12 C1 H1 120.0 . . ?
C1 C2 H2 119.4 . . ?
C1 C2 C3 121.10(13) . . ?
C3 C2 H2 119.4 . . ?
C2 C3 C4 119.34(12) . . ?
C10 C3 C2 120.59(12) . . ?
C10 C3 C4 120.01(12) . . ?
C3 C4 C5 118.49(11) . . ?
C11 C4 C3 117.70(12) . . ?
C11 C4 C5 123.79(11) . . ?
N1 C5 C4 120.05(10) . . ?
C8 C5 N1 120.80(10) . . ?
C8 C5 C4 119.12(10) . . ?
O1 C6 H6A 109.5 . . ?
O1 C6 H6B 109.5 . . ?
O1 C6 H6C 109.5 . . ?
H6A C6 H6B 109.5 . . ?
H6A C6 H6C 109.5 . . ?
H6B C6 H6C 109.5 . . ?
O1 C7 C8 112.91(10) . . ?
O2 C7 O1 123.82(12) . . ?
O2 C7 C8 122.99(12) . . ?
C5 C8 C7 125.32(10) . . ?
C5 C8 C9 120.96(11) . . ?
C9 C8 C7 113.72(11) . . ?
C8 C9 H9 119.7 . . ?
C10 C9 C8 120.70(12) . . ?
C10 C9 H9 119.6 . . ?
C3 C10 H10 119.8 . . ?
C9 C10 C3 120.46(12) . . ?
C9 C10 H10 119.8 . . ?
C4 C11 H11 119.4 . . ?
C12 C11 C4 121.21(13) . . ?
C12 C11 H11 119.4 . . ?
C1 C12 H12 119.7 . . ?
C11 C12 C1 120.59(14) . . ?
C11 C12 H12 119.7 . . ?
C14 C13 N1 120.43(8) 2_656 . ?
C14 C13 N1 120.43(8) . . ?
C14 C13 C14 119.15(16) . 2_656 ?
C13 C14 H14 119.9 . . ?
C15 C14 C13 120.17(12) . . ?
C15 C14 H14 119.9 . . ?
C14 C15 H15 119.7 . . ?
C16 C15 C14 120.55(13) . . ?
C16 C15 H15 119.7 . . ?
C15 C16 C15 119.34(17) 2_656 . ?
C15 C16 H16 120.3 2_656 . ?
C15 C16 H16 120.3 . . ?

loop_
_geom_bond_atom_site_label_1
_geom_bond_atom_site_label_2
_geom_bond_distance
_geom_bond_site_symmetry_2
_geom_bond_publ_flag
O1 C6 1.4522(16) . ?
O1 C7 1.3338(16) . ?
O2 C7 1.2056(15) . ?
N1 C5 1.4252(13) 2_656 ?
N1 C5 1.4252(13) . ?
N1 C13 1.419(2) . ?
C1 H1 0.9500 . ?
C1 C2 1.356(2) . ?
C1 C12 1.408(2) . ?
C2 H2 0.9500 . ?
C2 C3 1.4196(18) . ?
C3 C4 1.4251(17) . ?
C3 C10 1.4085(19) . ?
C4 C5 1.4404(16) . ?
C4 C11 1.4209(18) . ?
C5 C8 1.3797(17) . ?
C6 H6A 0.9800 . ?
C6 H6B 0.9800 . ?
C6 H6C 0.9800 . ?
C7 C8 1.4959(17) . ?
C8 C9 1.4153(17) . ?
C9 H9 0.9500 . ?
C9 C10 1.3550(19) . ?
C10 H10 0.9500 . ?
C11 H11 0.9500 . ?
C11 C12 1.3669(19) . ?
C12 H12 0.9500 . ?
C13 C14 1.3910(15) . ?
C13 C14 1.3910(15) 2_656 ?
C14 H14 0.9500 . ?
C14 C15 1.3842(18) . ?
C15 H15 0.9500 . ?
C15 C16 1.3830(17) . ?
C16 C15 1.3830(17) 2_656 ?
C16 H16 0.9500 . ?

loop_
_geom_torsion_atom_site_label_1
_geom_torsion_atom_site_label_2
_geom_torsion_atom_site_label_3
_geom_torsion_atom_site_label_4
_geom_torsion
_geom_torsion_site_symmetry_1
_geom_torsion_site_symmetry_2
_geom_torsion_site_symmetry_3
_geom_torsion_site_symmetry_4
_geom_torsion_publ_flag
O1 C7 C8 C5 57.44(15) . . . . ?
O1 C7 C8 C9 -122.22(12) . . . . ?
O2 C7 C8 C5 -128.29(14) . . . . ?
O2 C7 C8 C9 52.05(16) . . . . ?
N1 C5 C8 C7 2.19(18) . . . . ?
N1 C5 C8 C9 -178.17(11) . . . . ?
N1 C13 C14 C15 -178.85(10) . . . . ?
C1 C2 C3 C4 0.9(2) . . . . ?
C1 C2 C3 C10 -176.29(13) . . . . ?
C2 C1 C12 C11 -1.7(2) . . . . ?
C2 C3 C4 C5 179.02(12) . . . . ?
C2 C3 C4 C11 -2.63(18) . . . . ?
C2 C3 C10 C9 176.66(13) . . . . ?
C3 C4 C5 N1 -177.96(10) . . . . ?
C3 C4 C5 C8 4.09(17) . . . . ?
C3 C4 C11 C12 2.30(19) . . . . ?
C4 C3 C10 C9 -0.5(2) . . . . ?
C4 C5 C8 C7 -179.88(11) . . . . ?
C4 C5 C8 C9 -0.24(18) . . . . ?
C4 C11 C12 C1 -0.2(2) . . . . ?
C5 N1 C5 C4 -130.64(12) 2_656 . . . ?
C5 N1 C5 C8 47.27(9) 2_656 . . . ?
C5 N1 C13 C14 -149.85(9) 2_656 . . . ?
C5 N1 C13 C14 30.15(9) . . . . ?
C5 N1 C13 C14 30.15(9) 2_656 . . 2_656 ?
C5 N1 C13 C14 -149.85(9) . . . 2_656 ?
C5 C4 C11 C12 -179.45(12) . . . . ?
C5 C8 C9 C10 -4.17(19) . . . . ?
C6 O1 C7 O2 0.01(17) . . . . ?
C6 O1 C7 C8 174.23(10) . . . . ?
C7 C8 C9 C10 175.51(12) . . . . ?
C8 C9 C10 C3 4.5(2) . . . . ?
C10 C3 C4 C5 -3.78(18) . . . . ?
C10 C3 C4 C11 174.57(12) . . . . ?
C11 C4 C5 N1 3.80(18) . . . . ?
C11 C4 C5 C8 -174.15(12) . . . . ?
C12 C1 C2 C3 1.3(2) . . . . ?
C13 N1 C5 C4 49.35(12) . . . . ?
C13 N1 C5 C8 -132.73(9) . . . . ?
C13 C14 C15 C16 -2.32(19) . . . . ?
C14 C13 C14 C15 1.15(10) 2_656 . . . ?
C14 C15 C16 C15 1.16(10) . . . 2_656 ?
